data_4348964
loop_
_publ_author_name
'Zhang, Xuan'
'Saber, Mohamed R.'
'Prosvirin, Andrey P.'
'Reibenspies, Joseph H.'
'Sun, Lei'
'Ballesteros-Rivas, Maria'
'Zhao, Hanhua'
'Dunbar, Kim R.'

_publ_section_title
;
 Magnetic ordering in TCNQ-based metal--organic frameworks with
 host--guest interactions
;
_journal_issue 10
_journal_name_full 'Inorganic Chemistry Frontiers'
_journal_page_first 904
_journal_paper_doi 10.1039/C5QI00128E
_journal_volume 2
_journal_year 2015
_chemical_formula_moiety 'C18 H18 Fe N6 O2, 2(C3 H7 N O)'
_chemical_formula_sum 'C24 H32 Fe N8 O4'
_chemical_formula_weight 552.42
_chemical_name_common Fe(TCNQ)(DMF)2
_chemical_name_systematic 'Iron tetracyanoquinodimethane N,N-dimethylformamide'
_space_group_crystal_system triclinic
_space_group_IT_number 2
_space_group_name_Hall '-P 1'
_space_group_name_H-M_alt 'P -1'
_symmetry_Int_Tables_number 2
_atom_sites_solution_primary direct
_audit_creation_date 2015-01-28
_audit_creation_method
;
Olex2 1.2
(compiled 2015.01.26 svn.r3150 for OlexSys, GUI svn.r4998)
;
_audit_update_record
;
2015-07-22 deposited with the CCDC.
2015-08-26 downloaded from the CCDC.
;
_cell_angle_alpha 82.20(3)
_cell_angle_beta 89.30(3)
_cell_angle_gamma 68.41(3)
_cell_formula_units_Z 1
_cell_length_a 7.3351(15)
_cell_length_b 8.8483(18)
_cell_length_c 11.466(2)
_cell_measurement_temperature 110.15
_cell_volume 685.0(3)
_computing_molecular_graphics 'Olex2 (Dolomanov et al., 2009)'
_computing_publication_material 'Olex2 (Dolomanov et al., 2009)'
_computing_structure_refinement 'ShelXL (Sheldrick, 2008)'
_computing_structure_solution 'ShelXS-1997 (Sheldrick, 2008)'
_diffrn_ambient_temperature 110.15
_diffrn_measured_fraction_theta_full 0.9844
_diffrn_measured_fraction_theta_max 0.9844
_diffrn_measurement_device_type 'Bruker APEX-II CCD'
_diffrn_measurement_method '\w scans'
_diffrn_radiation_monochromator graphite
_diffrn_radiation_type 'Mo K\a'
_diffrn_radiation_wavelength 0.71073
_diffrn_reflns_av_R_equivalents 0.0546
_diffrn_reflns_av_unetI/netI 0.0745
_diffrn_reflns_limit_h_max 8
_diffrn_reflns_limit_h_min -8
_diffrn_reflns_limit_k_max 10
_diffrn_reflns_limit_k_min -10
_diffrn_reflns_limit_l_max 13
_diffrn_reflns_limit_l_min -13
_diffrn_reflns_number 6240
_diffrn_reflns_theta_full 25.0763
_diffrn_reflns_theta_max 25.08
_diffrn_reflns_theta_min 2.50
_diffrn_standards_number 0
_exptl_absorpt_coefficient_mu 0.594
_exptl_absorpt_correction_T_max 0.7321
_exptl_absorpt_correction_T_min 0.6542
_exptl_absorpt_correction_type multi-scan
_exptl_absorpt_process_details 'SADABS-2008/1 - Bruker AXS area detector scaling and absorption correction'
_exptl_crystal_colour yellow
_exptl_crystal_colour_primary yellow
_exptl_crystal_density_diffrn 1.3391
_exptl_crystal_description block
_exptl_crystal_F_000 290.4656
_exptl_crystal_size_max 0.15
_exptl_crystal_size_mid 0.12
_exptl_crystal_size_min 0.1
_refine_diff_density_max 2.0531
_refine_diff_density_min -1.4995
_refine_diff_density_rms 0.1825
_refine_ls_d_res_high 0.8385
_refine_ls_d_res_low 8.1452
_refine_ls_goodness_of_fit_ref 1.0525
_refine_ls_hydrogen_treatment mixed
_refine_ls_matrix_type full
_refine_ls_number_constraints 24
_refine_ls_number_parameters 172
_refine_ls_number_reflns 2396
_refine_ls_number_restraints 0
_refine_ls_restrained_S_all 1.0525
_refine_ls_R_factor_all 0.1059
_refine_ls_R_factor_gt 0.0887
_refine_ls_shift/su_max 0.0009
_refine_ls_shift/su_mean 0.0002
_refine_ls_structure_factor_coef Fsqd
_refine_ls_weighting_details 'w=1/[\s^2^(Fo^2^)+(0.1611P)^2^+2.9901P] where P=(Fo^2^+2Fc^2^)/3'
_refine_ls_weighting_scheme calc
_refine_ls_wR_factor_gt 0.2517
_refine_ls_wR_factor_ref 0.2680
_reflns_Friedel_coverage 0.0
_reflns_limit_h_max 8
_reflns_limit_h_min -8
_reflns_limit_k_max 10
_reflns_limit_k_min -10
_reflns_limit_l_max 13
_reflns_limit_l_min 0
_reflns_number_gt 1924
_reflns_number_total 2396
_reflns_threshold_expression I>=2u(I)
_cod_data_source_file c5qi00128e2.cif
_cod_data_source_block xuan039
_cod_database_code 4348964
_olex2_refinement_description
;
1. Fixed Uiso
 At 1.2 times of:
  All C(H) groups
 At 1.5 times of:
  All C(H,H,H) groups
2.a Aromatic/amide H refined with riding coordinates:
 C5(H5), C6(H6), C13(H13), C19(H19)
2.b Idealised Me refined as rotating group:
 C14(H14A,H14B,H14C), C15(H15A,H15B,H15C), C20(H20A,H20B,H20C), C21(H21A,H21B,
 H21C)
;
_olex2_submission_special_instructions 'No special instructions were received'

loop_
_space_group_symop_id
_space_group_symop_operation_xyz
1 x,y,z
2 -x,-y,-z

loop_
_atom_site_label
_atom_site_type_symbol
_atom_site_fract_x
_atom_site_fract_y
_atom_site_fract_z
_atom_site_U_iso_or_equiv
_atom_site_adp_type
_atom_site_occupancy
_atom_site_site_symmetry_order
_atom_site_refinement_flags_posn
_atom_site_refinement_flags_adp
_atom_site_refinement_flags_occupancy
Fe1 Fe 0.0 1.0 0.0 0.0170(4) Uani 1.000000 2 S T P
O1 O 0.1049(7) 0.7418(5) 0.0326(4) 0.0277(11) Uani 1.000000 1 . . .
N1 N 0.2041(8) 0.9934(7) 0.1323(5) 0.0239(12) Uani 1.000000 1 . . .
N2 N -0.2193(8) 1.0125(7) 0.1237(5) 0.0253(12) Uani 1.000000 1 . . .
N5 N 0.2619(8) 0.4822(7) -0.0072(5) 0.0307(13) Uani 1.000000 1 . . .
C1 C 0.3335(9) 0.9942(7) 0.1869(5) 0.0211(13) Uani 1.000000 1 . . .
C2 C 0.4958(9) 0.9969(7) 0.2490(5) 0.0199(13) Uani 1.000000 1 . . .
C3 C -0.3485(9) 1.0059(7) 0.1807(5) 0.0216(14) Uani 1.000000 1 . . .
C4 C 0.4975(9) 0.9996(7) 0.3765(5) 0.0198(13) Uani 1.000000 1 . . .
C5 C 0.3626(9) 0.9579(8) 0.4468(5) 0.0216(13) Uani 1.000000 1 . . .
H5 H 0.2669(9) 0.9281(8) 0.4111(5) 0.0260(16) Uiso 1.000000 1 R . .
C6 C 0.6361(9) 1.0413(8) 0.4321(6) 0.0231(13) Uani 1.000000 1 . . .
H6 H 0.7311(9) 1.0696(8) 0.3868(6) 0.0277(16) Uiso 1.000000 1 R . .
C13 C 0.1684(9) 0.6422(8) -0.0379(6) 0.0266(15) Uani 1.000000 1 . . .
H13 H 0.1488(9) 0.6832(8) -0.1196(6) 0.0320(18) Uiso 1.000000 1 R . .
C14 C 0.3322(12) 0.3694(9) -0.0918(8) 0.044(2) Uani 1.000000 1 . . .
H14a H 0.265(6) 0.292(5) -0.083(4) 0.066(3) Uiso 1.000000 1 GR . .
H14b H 0.306(8) 0.4305(11) -0.1716(8) 0.066(3) Uiso 1.000000 1 GR . .
H14c H 0.474(2) 0.309(5) -0.078(3) 0.066(3) Uiso 1.000000 1 GR . .
C15 C 0.2880(14) 0.4142(10) 0.1172(7) 0.047(2) Uani 1.000000 1 . . .
H15a H 0.260(9) 0.5033(12) 0.1651(7) 0.071(3) Uiso 1.000000 1 GR . .
H15b H 0.198(6) 0.357(7) 0.1364(14) 0.071(3) Uiso 1.000000 1 GR . .
H15c H 0.423(3) 0.337(6) 0.1339(13) 0.071(3) Uiso 1.000000 1 GR . .
O3 O 0.2000(10) 0.6094(8) 0.6566(6) 0.0573(17) Uani 1.000000 1 . . .
N7 N 0.1639(9) 0.5998(7) 0.4604(6) 0.0380(15) Uani 1.000000 1 . . .
C19 C 0.1240(12) 0.6707(10) 0.5583(7) 0.0412(19) Uani 1.000000 1 . . .
H19 H 0.0278(12) 0.7788(10) 0.5510(7) 0.049(2) Uiso 1.000000 1 R . .
C20 C 0.3089(13) 0.4354(10) 0.4612(9) 0.050(2) Uani 1.000000 1 . . .
H20a H 0.362(7) 0.390(3) 0.5418(12) 0.076(3) Uiso 1.000000 1 GR . .
H20b H 0.247(3) 0.366(2) 0.432(5) 0.076(3) Uiso 1.000000 1 GR . .
H20c H 0.416(5) 0.4399(14) 0.410(4) 0.076(3) Uiso 1.000000 1 GR . .
C21 C 0.0616(14) 0.6854(10) 0.3506(8) 0.054(2) Uani 1.000000 1 . . .
H21a H -0.023(8) 0.797(3) 0.3611(16) 0.080(3) Uiso 1.000000 1 GR . .
H21b H 0.1569(14) 0.689(7) 0.2908(17) 0.080(3) Uiso 1.000000 1 GR . .
H21c H -0.019(8) 0.628(5) 0.325(3) 0.080(3) Uiso 1.000000 1 GR . .

loop_
_atom_site_aniso_label
_atom_site_aniso_U_11
_atom_site_aniso_U_22
_atom_site_aniso_U_33
_atom_site_aniso_U_12
_atom_site_aniso_U_13
_atom_site_aniso_U_23
Fe1 0.0149(7) 0.0208(7) 0.0181(7) -0.0109(5) -0.0045(5) 0.0007(5)
O1 0.026(2) 0.022(2) 0.034(3) -0.0092(19) 0.004(2) -0.002(2)
N1 0.020(3) 0.038(3) 0.017(3) -0.017(2) -0.001(2) -0.000(2)
N2 0.026(3) 0.036(3) 0.019(3) -0.019(3) -0.006(2) 0.003(2)
N5 0.029(3) 0.028(3) 0.037(3) -0.013(3) 0.001(3) -0.005(2)
C1 0.022(3) 0.023(3) 0.019(3) -0.010(3) 0.002(3) 0.001(2)
C2 0.018(3) 0.026(3) 0.018(3) -0.012(3) -0.001(2) -0.001(2)
C3 0.027(3) 0.024(3) 0.017(3) -0.015(3) -0.012(3) 0.004(2)
C4 0.019(3) 0.021(3) 0.017(3) -0.006(3) -0.004(2) 0.000(2)
C5 0.021(3) 0.028(3) 0.022(3) -0.015(3) -0.004(3) -0.004(3)
C6 0.022(3) 0.028(3) 0.025(3) -0.017(3) 0.002(3) -0.002(3)
C13 0.016(3) 0.026(3) 0.037(4) -0.005(3) -0.005(3) -0.011(3)
C14 0.045(5) 0.035(4) 0.055(5) -0.014(4) -0.004(4) -0.015(4)
C15 0.060(5) 0.030(4) 0.045(5) -0.013(4) -0.007(4) 0.010(3)
O3 0.063(4) 0.064(4) 0.045(4) -0.028(3) -0.008(3) 0.003(3)
N7 0.036(3) 0.029(3) 0.046(4) -0.010(3) -0.006(3) -0.001(3)
C19 0.043(5) 0.040(4) 0.044(5) -0.023(4) -0.002(4) 0.000(4)
C20 0.046(5) 0.036(4) 0.067(6) -0.012(4) -0.006(4) -0.007(4)
C21 0.058(6) 0.039(5) 0.053(5) -0.008(4) -0.008(4) 0.002(4)

loop_
_atom_type_symbol
_atom_type_scat_dispersion_real
_atom_type_scat_dispersion_imag
_atom_type_scat_Cromer_Mann_a1
_atom_type_scat_Cromer_Mann_a2
_atom_type_scat_Cromer_Mann_a3
_atom_type_scat_Cromer_Mann_a4
_atom_type_scat_Cromer_Mann_b1
_atom_type_scat_Cromer_Mann_b2
_atom_type_scat_Cromer_Mann_b3
_atom_type_scat_Cromer_Mann_b4
_atom_type_scat_Cromer_Mann_c
_atom_type_scat_source
_atom_type_scat_dispersion_source
H 0.00000 0.00000 0.49300 0.32291 0.14019 0.04081 10.51090 26.12570 3.14236 57.79970 0.0030380000826 'International Tables Volume C Table 6.1.1.4 (pp. 500-502)' 'Henke, Gullikson and Davis, At. Data and Nucl. Data Tables, 1993, 54, 2'
C 0.00347 0.00161 2.31000 1.02000 1.58860 0.86500 20.84390 10.20750 0.56870 51.65120 0.215599998832 'International Tables Volume C Table 6.1.1.4 (pp. 500-502)' 'Henke, Gullikson and Davis, At. Data and Nucl. Data Tables, 1993, 54, 2'
Fe 0.35822 0.84933 11.76950 7.35730 3.52220 2.30450 4.76110 0.30720 15.35350 76.88050 1.03690004349 'International Tables Volume C Table 6.1.1.4 (pp. 500-502)' 'Henke, Gullikson and Davis, At. Data and Nucl. Data Tables, 1993, 54, 2'
O 0.01158 0.00611 3.04850 2.28680 1.54630 0.86700 13.27710 5.70110 0.32390 32.90890 0.250800013542 'International Tables Volume C Table 6.1.1.4 (pp. 500-502)' 'Henke, Gullikson and Davis, At. Data and Nucl. Data Tables, 1993, 54, 2'
N 0.00653 0.00323 12.21260 3.13220 2.01250 1.16630 0.00570 9.89330 28.99750 0.58260 -11.5290002823 'International Tables Volume C Table 6.1.1.4 (pp. 500-502)' 'Henke, Gullikson and Davis, At. Data and Nucl. Data Tables, 1993, 54, 2'

loop_
_geom_angle_atom_site_label_1
_geom_angle_atom_site_label_2
_geom_angle_atom_site_label_3
_geom_angle
_geom_angle_site_symmetry_1
_geom_angle_site_symmetry_3
O1 Fe1 O1 180.0 2_575 .
N1 Fe1 O1 88.4(2) . .
N1 Fe1 O1 91.6(2) . 2_575
N1 Fe1 O1 91.6(2) 2_575 .
N1 Fe1 O1 88.4(2) 2_575 2_575
N1 Fe1 N1 180.0 2_575 .
N2 Fe1 O1 89.93(19) 2_575 .
N2 Fe1 O1 90.07(19) 2_575 2_575
N2 Fe1 O1 90.07(19) . .
N2 Fe1 O1 89.93(19) . 2_575
N2 Fe1 N1 92.04(19) . .
N2 Fe1 N1 87.96(19) . 2_575
N2 Fe1 N1 87.96(19) 2_575 .
N2 Fe1 N1 92.04(19) 2_575 2_575
N2 Fe1 N2 180.0 2_575 .
C13 O1 Fe1 128.8(4) . .
C1 N1 Fe1 167.7(5) . .
C3 N2 Fe1 169.6(5) . 2_575
C14 N5 C13 123.0(6) . .
C15 N5 C13 119.3(6) . .
C15 N5 C14 117.7(6) . .
C2 C1 N1 177.4(6) . .
C3 C2 C1 115.8(5) 1_655 .
C4 C2 C1 122.1(5) . .
C4 C2 C3 122.0(5) . 1_655
C2 C3 N2 179.6(6) 1_455 .
C5 C4 C2 121.3(5) . .
C6 C4 C2 121.3(6) . .
C6 C4 C5 117.4(6) . .
H5 C5 C4 119.1(3) . .
C6 C5 C4 121.8(5) 2_676 .
C6 C5 H5 119.1(4) 2_676 .
C5 C6 C4 120.8(6) 2_676 .
H6 C6 C4 119.6(4) . .
H6 C6 C5 119.6(4) . 2_676
N5 C13 O1 124.4(6) . .
H13 C13 O1 117.8(4) . .
H13 C13 N5 117.8(4) . .
H14a C14 N5 109.5 . .
H14b C14 N5 109.5 . .
H14b C14 H14a 109.5 . .
H14c C14 N5 109.5 . .
H14c C14 H14a 109.5 . .
H14c C14 H14b 109.5 . .
H15a C15 N5 109.5 . .
H15b C15 N5 109.5 . .
H15b C15 H15a 109.5 . .
H15c C15 N5 109.5 . .
H15c C15 H15a 109.5 . .
H15c C15 H15b 109.5 . .
C20 N7 C19 121.7(7) . .
C21 N7 C19 120.4(7) . .
C21 N7 C20 118.0(7) . .
N7 C19 O3 126.1(8) . .
H19 C19 O3 117.0(5) . .
H19 C19 N7 117.0(4) . .
H20a C20 N7 109.5 . .
H20b C20 N7 109.5 . .
H20b C20 H20a 109.5 . .
H20c C20 N7 109.5 . .
H20c C20 H20a 109.5 . .
H20c C20 H20b 109.5 . .
H21a C21 N7 109.5 . .
H21b C21 N7 109.5 . .
H21b C21 H21a 109.5 . .
H21c C21 N7 109.5 . .
H21c C21 H21a 109.5 . .
H21c C21 H21b 109.5 . .

loop_
_geom_bond_atom_site_label_1
_geom_bond_atom_site_label_2
_geom_bond_distance
_geom_bond_site_symmetry_2
Fe1 O1 2.105(4) .
Fe1 O1 2.105(4) 2_575
Fe1 N1 2.124(5) 2_575
Fe1 N1 2.124(5) .
Fe1 N2 2.113(6) .
Fe1 N2 2.113(6) 2_575
O1 C13 1.237(8) .
N1 C1 1.146(8) .
N2 C3 1.160(8) .
N5 C13 1.324(9) .
N5 C14 1.440(10) .
N5 C15 1.457(10) .
C1 C2 1.404(8) .
C2 C3 1.397(9) 1_655
C2 C4 1.466(8) .
C4 C5 1.390(9) .
C4 C6 1.390(8) .
C5 H5 0.9500 .
C5 C6 1.390(9) 2_676
C6 H6 0.9500 .
C13 H13 0.9500 .
C14 H14a 0.9800 .
C14 H14b 0.9800 .
C14 H14c 0.9800 .
C15 H15a 0.9800 .
C15 H15b 0.9800 .
C15 H15c 0.9800 .
O3 C19 1.226(10) .
N7 C19 1.336(10) .
N7 C20 1.452(10) .
N7 C21 1.438(11) .
C19 H19 0.9500 .
C20 H20a 0.9800 .
C20 H20b 0.9800 .
C20 H20c 0.9800 .
C21 H21a 0.9800 .
C21 H21b 0.9800 .
C21 H21c 0.9800 .
